data_7134807
loop_
_publ_author_name
'Thum, Stefan'
'Schmidt, Marcel A.'
'Langer, Jens'
'Harder, Sjoerd'

_publ_section_title
;
 Low-coordinate calcium peroxide and oxide complexes.
;
_journal_issue 65
_journal_name_full 'Chemical communications (Cambridge, England)'
_journal_page_first 12127
_journal_page_last 12130
_journal_paper_doi 10.1039/d5cc03340c
_journal_volume 61
_journal_year 2025
_chemical_formula_moiety 'C84 H134 Ca2 N4 O4, C6 H14, 1[C6H14]'
_chemical_formula_sum 'C96 H162 Ca2 N4 O4'
_chemical_formula_weight 1516.45
_chemical_properties_physical Moisture-sensitive
_space_group_crystal_system triclinic
_space_group_IT_number 2
_space_group_name_Hall '-P 1'
_space_group_name_H-M_alt 'P -1'
_atom_sites_solution_hydrogens mixed
_atom_sites_solution_primary dual
_audit_creation_date 2025-02-27
_audit_creation_method
;
Olex2 1.5
(compiled 2024.02.16 svn.r378c4104 for OlexSys, GUI svn.r6928)
;
_audit_update_record
;
2025-02-27 deposited with the CCDC.	2025-07-02 downloaded from the CCDC.
;
_cell_angle_alpha 71.9328(16)
_cell_angle_beta 71.5933(19)
_cell_angle_gamma 62.498(2)
_cell_formula_units_Z 1
_cell_length_a 12.8220(3)
_cell_length_b 12.8590(2)
_cell_length_c 16.6221(3)
_cell_measurement_reflns_used 21002
_cell_measurement_temperature 100.0(4)
_cell_measurement_theta_max 72.6950
_cell_measurement_theta_min 3.9150
_cell_volume 2262.16(9)
_computing_cell_refinement 'CrysAlisPro 1.171.40.84a (Rigaku OD, 2020)'
_computing_data_collection 'CrysAlisPro 1.171.40.84a (Rigaku OD, 2020)'
_computing_data_reduction 'CrysAlisPro 1.171.40.84a (Rigaku OD, 2020)'
_computing_molecular_graphics 'Olex2 1.5 (Dolomanov et al., 2009)'
_computing_publication_material 'Olex2 1.5 (Dolomanov et al., 2009)'
_computing_structure_refinement 'SHELXL 2018/3 (Sheldrick, 2015)'
_computing_structure_solution 'SHELXT  (Sheldrick, 2015)'
_diffrn_ambient_environment N~2~
_diffrn_ambient_temperature 100.0(4)
_diffrn_detector 'CCD plate'
_diffrn_detector_area_resol_mean 5.2903
_diffrn_detector_type AtlasS2
_diffrn_measured_fraction_theta_full 0.996
_diffrn_measured_fraction_theta_max 0.978
_diffrn_measurement_details
;
List of Runs (angles in degrees, time in seconds):

  # Type    Start    End  Width  t~exp~   \w     \q     \k     \f   Frames
#--------------------------------------------------------------------------
  1  \w    -70.00  32.00   1.00    1.00    --  -41.44  57.00 -60.00  102
  2  \w    -74.00  35.00   1.00    1.00    --  -41.44  77.00  60.00  109
  3  \w   -114.00 -13.00   1.00    1.00    --  -41.44 -57.00 150.00  101
  4  \w    103.00 178.00   1.00    3.00    --  104.37  77.00-120.00   75
  5  \w    103.00 178.00   1.00    3.00    --  104.37  77.00-150.00   75
  6  \w    103.00 178.00   1.00    3.00    --  104.37  77.00  30.00   75
  7  \w     32.00 133.00   1.00    3.00    --  104.37 -61.00-120.00  101
  8  \w     31.00 112.00   1.00    3.00    --  104.37-125.00  60.00   81
  9  \w     31.00 130.00   1.00    3.00    --  104.37 -45.00  90.00   99
 10  \w     22.00 106.00   1.00    3.00    --  104.37 -94.00  60.00   84
 11  \w     22.00 106.00   1.00    3.00    --  104.37 -94.00 150.00   84
 12  \w     31.00 112.00   1.00    3.00    --  104.37-125.00 -90.00   81
 13  \w     52.00 178.00   1.00    3.00    --  104.37  15.00   0.00  126
 14  \w   -114.00 -13.00   1.00    1.00    --  -41.44 -57.00-150.00  101
 15  \w   -114.00 -13.00   1.00    1.00    --  -41.44 -57.00  30.00  101
 16  \w   -114.00 -13.00   1.00    1.00    --  -41.44 -57.00 -60.00  101
 17  \w     75.00 177.00   1.00    3.00    --  104.37  61.00-120.00  102
 18  \w     75.00 177.00   1.00    3.00    --  104.37  61.00  60.00  102
 19  \w     75.00 177.00   1.00    3.00    --  104.37  61.00-180.00  102
 20  \w     75.00 177.00   1.00    3.00    --  104.37  61.00  90.00  102
 21  \w     75.00 177.00   1.00    3.00    --  104.37  61.00   0.00  102
 22  \w     75.00 177.00   1.00    3.00    --  104.37  61.00-150.00  102
 23  \w     75.00 177.00   1.00    3.00    --  104.37  61.00  30.00  102
 24  \w     52.00 178.00   1.00    3.00    --  104.37  15.00-180.00  126
;
_diffrn_measurement_device 'four-circle diffractometer'
_diffrn_measurement_device_type 'SuperNova, Dual, Cu at home/near, AtlasS2'
_diffrn_measurement_method '\w scans'
_diffrn_orient_matrix_type 'CrysAlisPro convention (1999,Acta A55,543-557)'
_diffrn_orient_matrix_UB_11 -0.0147153000
_diffrn_orient_matrix_UB_12 -0.0430415000
_diffrn_orient_matrix_UB_13 0.0987447000
_diffrn_orient_matrix_UB_21 0.0532115000
_diffrn_orient_matrix_UB_22 -0.1303637000
_diffrn_orient_matrix_UB_23 -0.0115645000
_diffrn_orient_matrix_UB_31 0.1268947000
_diffrn_orient_matrix_UB_32 -0.0109045000
_diffrn_orient_matrix_UB_33 -0.0059237000
_diffrn_radiation_monochromator mirror
_diffrn_radiation_probe x-ray
_diffrn_radiation_type 'Cu K\a'
_diffrn_radiation_wavelength 1.54184
_diffrn_reflns_av_R_equivalents 0.0233
_diffrn_reflns_av_unetI/netI 0.0199
_diffrn_reflns_Laue_measured_fraction_full 0.996
_diffrn_reflns_Laue_measured_fraction_max 0.978
_diffrn_reflns_limit_h_max 15
_diffrn_reflns_limit_h_min -13
_diffrn_reflns_limit_k_max 15
_diffrn_reflns_limit_k_min -15
_diffrn_reflns_limit_l_max 20
_diffrn_reflns_limit_l_min -20
_diffrn_reflns_number 34013
_diffrn_reflns_point_group_measured_fraction_full 0.996
_diffrn_reflns_point_group_measured_fraction_max 0.978
_diffrn_reflns_theta_full 67.684
_diffrn_reflns_theta_max 72.684
_diffrn_reflns_theta_min 2.857
_diffrn_source 'micro-focus sealed X-ray tube'
_diffrn_source_type 'SuperNova (Cu) X-ray Source'
_exptl_absorpt_coefficient_mu 1.470
_exptl_absorpt_correction_T_max 1.000
_exptl_absorpt_correction_T_min 0.498
_exptl_absorpt_correction_type gaussian
_exptl_absorpt_process_details
;
CrysAlisPro 1.171.40.84a (Rigaku Oxford Diffraction, 2020)
Numerical absorption correction based on gaussian integration over
a multifaceted crystal model
Empirical absorption correction using spherical harmonics,
implemented in SCALE3 ABSPACK scaling algorithm.
;
_exptl_crystal_colour 'clear colourless'
_exptl_crystal_colour_lustre clear
_exptl_crystal_colour_primary colourless
_exptl_crystal_density_diffrn 1.113
_exptl_crystal_description block
_exptl_crystal_F_000 838
_exptl_crystal_size_max 0.308
_exptl_crystal_size_mid 0.193
_exptl_crystal_size_min 0.161
_refine_diff_density_max 0.522
_refine_diff_density_min -0.535
_refine_diff_density_rms 0.037
_refine_ls_extinction_method none
_refine_ls_goodness_of_fit_ref 1.061
_refine_ls_hydrogen_treatment mixed
_refine_ls_matrix_type full
_refine_ls_number_parameters 485
_refine_ls_number_reflns 8804
_refine_ls_number_restraints 75
_refine_ls_restrained_S_all 1.058
_refine_ls_R_factor_all 0.0335
_refine_ls_R_factor_gt 0.0320
_refine_ls_shift/su_max 0.001
_refine_ls_shift/su_mean 0.000
_refine_ls_structure_factor_coef Fsqd
_refine_ls_weighting_details 'w=1/[\s^2^(Fo^2^)+(0.0410P)^2^+0.6345P] where P=(Fo^2^+2Fc^2^)/3'
_refine_ls_weighting_scheme calc
_refine_ls_wR_factor_gt 0.0819
_refine_ls_wR_factor_ref 0.0833
_reflns_Friedel_coverage 0.000
_reflns_number_gt 8412
_reflns_number_total 8804
_reflns_threshold_expression 'I > 2\s(I)'
_cod_data_source_file d5cc03340c2.cif
_cod_data_source_block hasj211028b
_cod_depositor_comments 'Adding full bibliography for 7134806--7134807.cif.'
_cod_original_cell_volume 2262.16(10)
_cod_database_code 7134807
_shelx_shelxl_version_number 2018/3
_chemical_oxdiff_formula C96Ca2H162N4O4
_shelx_space_group_comment
;
The symmetry employed for this shelxl refinement is uniquely defined
by the following loop, which should always be used as a source of
symmetry information in preference to the above space-group names.
They are only intended as comments.
;
_olex2_refinement_description
;
1. Fixed Uiso
 At 1.2 times of:
  All C(H) groups, All C(H,H) groups
 At 1.5 times of:
  All C(H,H,H) groups, All C(H,H,H,H,H,H) groups
2. Restrained distances
 C44-C45 \\sim C45A-C44A \\sim C43-C44 \\sim C43-C44A \\sim C45A-C45A_$2 \\sim
C45-C45_$2
 with sigma of 0.02
3. Uiso/Uaniso restraints and constraints
C43 \\sim C44 \\sim C45 \\sim C44A \\sim C45A: within 4A with sigma of 0.02 and
sigma for terminal atoms of 0.04 within 4A
4. Others
 Sof(H43d)=Sof(H43e)=Sof(H43f)=Sof(C44A)=Sof(H44c)=Sof(H44d)=Sof(C45A)=
 Sof(H45c)=Sof(H45d)=1-FVAR(1)
 Sof(H43a)=Sof(H43b)=Sof(H43c)=Sof(C44)=Sof(H44a)=Sof(H44b)=Sof(C45)=Sof(H45a)=
 Sof(H45b)=FVAR(1)
5.a Ternary CH refined with riding coordinates:
 C12(H12), C17(H17), C28(H28), C33(H33)
5.b Secondary CH2 refined with riding coordinates:
 C13(H13a,H13b), C15(H15a,H15b), C18(H18a,H18b), C20(H20a,H20b), C29(H29a,
 H29b), C31(H31a,H31b), C34(H34a,H34b), C36(H36a,H36b), C38(H38a,H38b),
 C39(H39a,H39b), C40(H40a,H40b), C41(H41a,H41b), C42(H42a,H42b), C44(H44a,H44b),
  C45(H45a,H45b), C44A(H44c,H44d), C45A(H45c,H45d)
5.c Aromatic/amide H refined with riding coordinates:
 C8(H8), C9(H9), C10(H10), C24(H24), C25(H25), C26(H26)
5.d Idealised Me refined as rotating group:
 C1(H1a,H1b,H1c), C5(H5a,H5b,H5c), C14(H14a,H14b,H14c), C16(H16a,H16b,H16c),
 C19(H19a,H19b,H19c), C21(H21a,H21b,H21c), C30(H30a,H30b,H30c), C32(H32a,H32b,
 H32c), C35(H35a,H35b,H35c), C37(H37a,H37b,H37c), C43(H43a,H43b,H43c), C43(H43d,
 H43e,H43f)
;
_smtbx_masks_void_probe_radius 1.2
_smtbx_masks_void_truncation_radius 1.2
_olex2_date_sample_data_collection 2021-10-28
_olex2_submission_special_instructions 'No special instructions were received'
_oxdiff_exptl_absorpt_empirical_details
;
Empirical correction (ABSPACK) includes:
- Absorption correction using spherical harmonics
- Frame scaling
;
_oxdiff_exptl_absorpt_empirical_full_max 1.259
_oxdiff_exptl_absorpt_empirical_full_min 0.834

loop_
_space_group_symop_operation_xyz
'x, y, z'
'-x, -y, -z'

loop_
_atom_site_label
_atom_site_type_symbol
_atom_site_fract_x
_atom_site_fract_y
_atom_site_fract_z
_atom_site_U_iso_or_equiv
_atom_site_adp_type
_atom_site_occupancy
_atom_site_site_symmetry_order
_atom_site_calc_flag
_atom_site_refinement_flags_posn
_atom_site_refinement_flags_adp
_atom_site_refinement_flags_occupancy
_atom_site_disorder_assembly
_atom_site_disorder_group
Ca1 Ca 0.50711(2) 0.57755(2) 0.37133(2) 0.01566(6) Uani 1 1 d . . . . .
O1 O 0.45001(7) 0.48052(7) 0.49869(5) 0.02363(17) Uani 1 1 d . . . . .
O2 O 0.59447(7) 0.72330(7) 0.33038(5) 0.02020(16) Uani 1 1 d . . . . .
N1 N 0.60645(8) 0.49246(7) 0.24328(6) 0.01580(17) Uani 1 1 d . . . . .
N2 N 0.35011(8) 0.69612(7) 0.29041(6) 0.01524(17) Uani 1 1 d . . . . .
C1 C 0.67160(10) 0.51831(10) 0.08438(7) 0.0226(2) Uani 1 1 d . . . . .
H1A H 0.753826 0.499923 0.086852 0.034 Uiso 1 1 calc R U . . .
H1B H 0.648577 0.581580 0.034070 0.034 Uiso 1 1 calc R U . . .
H1C H 0.667373 0.446444 0.079381 0.034 Uiso 1 1 calc R U . . .
C2 C 0.58632(9) 0.56014(9) 0.16630(7) 0.0167(2) Uani 1 1 d . . . . .
C3 C 0.48910(10) 0.67193(9) 0.15144(7) 0.0175(2) Uani 1 1 d . . . . .
H3 H 0.4944(12) 0.7127(12) 0.0917(9) 0.022(3) Uiso 1 1 d . . . . .
C4 C 0.37922(9) 0.73036(9) 0.20533(7) 0.0162(2) Uani 1 1 d . . . . .
C5 C 0.29247(10) 0.84299(9) 0.15746(7) 0.0215(2) Uani 1 1 d . . . . .
H5A H 0.209668 0.853837 0.186392 0.032 Uiso 1 1 calc R U . . .
H5B H 0.306568 0.835159 0.097726 0.032 Uiso 1 1 calc R U . . .
H5C H 0.305420 0.912364 0.157476 0.032 Uiso 1 1 calc R U . . .
C6 C 0.70159(10) 0.37488(9) 0.24320(6) 0.0166(2) Uani 1 1 d . . . . .
C7 C 0.81766(10) 0.35343(9) 0.24847(6) 0.0171(2) Uani 1 1 d . . . . .
C8 C 0.90808(10) 0.23831(10) 0.24656(7) 0.0207(2) Uani 1 1 d . . . . .
H8 H 0.987180 0.223581 0.248235 0.025 Uiso 1 1 calc R U . . .
C9 C 0.88485(11) 0.14547(10) 0.24227(7) 0.0238(2) Uani 1 1 d . . . . .
H9 H 0.947333 0.067808 0.241239 0.029 Uiso 1 1 calc R U . . .
C10 C 0.76978(11) 0.16670(10) 0.23949(7) 0.0231(2) Uani 1 1 d . . . . .
H10 H 0.753772 0.102466 0.237566 0.028 Uiso 1 1 calc R U . . .
C11 C 0.67685(10) 0.28022(9) 0.23945(7) 0.0192(2) Uani 1 1 d . . . . .
C12 C 0.84446(9) 0.45090(9) 0.26014(7) 0.0180(2) Uani 1 1 d . . . . .
H12 H 0.780464 0.529152 0.239990 0.022 Uiso 1 1 calc R U . . .
C13 C 0.83417(10) 0.44244(9) 0.35698(7) 0.0205(2) Uani 1 1 d . . . . .
H13A H 0.838674 0.514299 0.363194 0.025 Uiso 1 1 calc R U . . .
H13B H 0.753918 0.444278 0.388725 0.025 Uiso 1 1 calc R U . . .
C14 C 0.92891(11) 0.33202(10) 0.39999(7) 0.0234(2) Uani 1 1 d . . . . .
H14A H 1.008618 0.332195 0.372368 0.035 Uiso 1 1 calc R U . . .
H14B H 0.926552 0.259882 0.393709 0.035 Uiso 1 1 calc R U . . .
H14C H 0.912417 0.333077 0.461528 0.035 Uiso 1 1 calc R U . . .
C15 C 0.96538(10) 0.45400(10) 0.20714(7) 0.0226(2) Uani 1 1 d . . . . .
H15A H 0.977475 0.515837 0.222165 0.027 Uiso 1 1 calc R U . . .
H15B H 1.030503 0.375889 0.223581 0.027 Uiso 1 1 calc R U . . .
C16 C 0.97553(12) 0.48024(13) 0.10984(8) 0.0318(3) Uani 1 1 d . . . . .
H16A H 1.053017 0.484794 0.080135 0.048 Uiso 1 1 calc R U . . .
H16B H 0.910318 0.556586 0.093019 0.048 Uiso 1 1 calc R U . . .
H16C H 0.969785 0.416222 0.093699 0.048 Uiso 1 1 calc R U . . .
C17 C 0.55038(10) 0.30086(10) 0.23853(7) 0.0225(2) Uani 1 1 d . . . . .
H17 H 0.509139 0.387490 0.213639 0.027 Uiso 1 1 calc R U . . .
C18 C 0.47884(11) 0.27868(11) 0.33148(8) 0.0262(2) Uani 1 1 d . . . . .
H18A H 0.480545 0.329717 0.364628 0.031 Uiso 1 1 calc R U . . .
H18B H 0.394045 0.305015 0.328769 0.031 Uiso 1 1 calc R U . . .
C19 C 0.52289(12) 0.14979(11) 0.38134(8) 0.0286(3) Uani 1 1 d . . . . .
H19A H 0.517981 0.098471 0.350926 0.043 Uiso 1 1 calc R U . . .
H19B H 0.472564 0.145600 0.439520 0.043 Uiso 1 1 calc R U . . .
H19C H 0.606416 0.122590 0.385558 0.043 Uiso 1 1 calc R U . . .
C20 C 0.54545(12) 0.23033(11) 0.18131(8) 0.0276(3) Uani 1 1 d . . . . .
H20A H 0.589792 0.143901 0.202102 0.033 Uiso 1 1 calc R U . . .
H20B H 0.460700 0.244783 0.187592 0.033 Uiso 1 1 calc R U . . .
C21 C 0.59828(15) 0.26305(15) 0.08574(9) 0.0419(3) Uani 1 1 d . . . . .
H21A H 0.593646 0.213973 0.053225 0.063 Uiso 1 1 calc R U . . .
H21B H 0.682430 0.248460 0.078767 0.063 Uiso 1 1 calc R U . . .
H21C H 0.552689 0.347726 0.063866 0.063 Uiso 1 1 calc R U . . .
C22 C 0.22567(9) 0.74899(9) 0.33019(6) 0.0159(2) Uani 1 1 d . . . . .
C23 C 0.17817(10) 0.85239(9) 0.36553(7) 0.0171(2) Uani 1 1 d . . . . .
C24 C 0.05512(10) 0.90198(9) 0.39973(7) 0.0202(2) Uani 1 1 d . . . . .
H24 H 0.022278 0.971883 0.423238 0.024 Uiso 1 1 calc R U . . .
C25 C -0.02030(10) 0.85187(10) 0.40025(7) 0.0218(2) Uani 1 1 d . . . . .
H25 H -0.104179 0.888364 0.422218 0.026 Uiso 1 1 calc R U . . .
C26 C 0.02804(10) 0.74774(10) 0.36831(7) 0.0201(2) Uani 1 1 d . . . . .
H26 H -0.023366 0.712191 0.370030 0.024 Uiso 1 1 calc R U . . .
C27 C 0.15013(10) 0.69425(9) 0.33383(6) 0.0171(2) Uani 1 1 d . . . . .
C28 C 0.25484(9) 0.91300(9) 0.36773(7) 0.0180(2) Uani 1 1 d . . . . .
H28 H 0.339171 0.869373 0.338216 0.022 Uiso 1 1 calc R U . . .
C29 C 0.25524(10) 0.90584(10) 0.46190(7) 0.0216(2) Uani 1 1 d . . . . .
H29A H 0.304028 0.947249 0.461697 0.026 Uiso 1 1 calc R U . . .
H29B H 0.172013 0.948875 0.491612 0.026 Uiso 1 1 calc R U . . .
C30 C 0.30452(11) 0.77884(11) 0.51294(7) 0.0257(2) Uani 1 1 d . . . . .
H30A H 0.391625 0.741391 0.492352 0.038 Uiso 1 1 calc R U . . .
H30B H 0.266707 0.732708 0.504909 0.038 Uiso 1 1 calc R U . . .
H30C H 0.287009 0.780565 0.574434 0.038 Uiso 1 1 calc R U . . .
C31 C 0.20962(11) 1.04408(10) 0.31870(8) 0.0246(2) Uani 1 1 d . . . . .
H31A H 0.206916 1.045205 0.259552 0.030 Uiso 1 1 calc R U . . .
H31B H 0.126452 1.087859 0.348101 0.030 Uiso 1 1 calc R U . . .
C32 C 0.28547(12) 1.11060(11) 0.31197(9) 0.0302(3) Uani 1 1 d . . . . .
H32A H 0.255841 1.189577 0.274778 0.045 Uiso 1 1 calc R U . . .
H32B H 0.369445 1.064947 0.287121 0.045 Uiso 1 1 calc R U . . .
H32C H 0.279812 1.119994 0.369699 0.045 Uiso 1 1 calc R U . . .
C33 C 0.19884(10) 0.58239(9) 0.29628(7) 0.0188(2) Uani 1 1 d . . . . .
H33 H 0.287740 0.543259 0.292270 0.023 Uiso 1 1 calc R U . . .
C34 C 0.14656(10) 0.49075(10) 0.35284(7) 0.0212(2) Uani 1 1 d . . . . .
H34A H 0.059106 0.526811 0.354714 0.025 Uiso 1 1 calc R U . . .
H34B H 0.182927 0.420493 0.325077 0.025 Uiso 1 1 calc R U . . .
C35 C 0.16659(12) 0.44798(11) 0.44530(7) 0.0270(2) Uani 1 1 d . . . . .
H35A H 0.251901 0.421110 0.444464 0.041 Uiso 1 1 calc R U . . .
H35B H 0.141888 0.381504 0.474043 0.041 Uiso 1 1 calc R U . . .
H35C H 0.118854 0.513835 0.476831 0.041 Uiso 1 1 calc R U . . .
C36 C 0.17599(11) 0.61810(11) 0.20390(7) 0.0243(2) Uani 1 1 d . . . . .
H36A H 0.089049 0.644970 0.207589 0.029 Uiso 1 1 calc R U . . .
H36B H 0.197595 0.686852 0.172376 0.029 Uiso 1 1 calc R U . . .
C37 C 0.24535(13) 0.51883(13) 0.15176(8) 0.0333(3) Uani 1 1 d . . . . .
H37A H 0.226552 0.548919 0.093963 0.050 Uiso 1 1 calc R U . . .
H37B H 0.222366 0.451355 0.181111 0.050 Uiso 1 1 calc R U . . .
H37C H 0.331731 0.492369 0.146691 0.050 Uiso 1 1 calc R U . . .
C38 C 0.60637(11) 0.79474(10) 0.24450(7) 0.0249(2) Uani 1 1 d . . . . .
H38A H 0.541422 0.875949 0.244119 0.030 Uiso 1 1 calc R U . . .
H38B H 0.597475 0.758607 0.203775 0.030 Uiso 1 1 calc R U . . .
C39 C 0.72668(12) 0.80374(11) 0.21460(8) 0.0286(3) Uani 1 1 d . . . . .
H39A H 0.731092 0.855122 0.156363 0.034 Uiso 1 1 calc R U . . .
H39B H 0.791721 0.723318 0.210700 0.034 Uiso 1 1 calc R U . . .
C40 C 0.74397(11) 0.85623(10) 0.27742(8) 0.0279(3) Uani 1 1 d . . . . .
H40A H 0.686306 0.940789 0.275151 0.034 Uiso 1 1 calc R U . . .
H40B H 0.826298 0.853560 0.260875 0.034 Uiso 1 1 calc R U . . .
C41 C 0.72397(11) 0.78488(11) 0.36874(8) 0.0264(2) Uani 1 1 d . . . . .
H41A H 0.790188 0.704261 0.373084 0.032 Uiso 1 1 calc R U . . .
H41B H 0.725302 0.825113 0.410216 0.032 Uiso 1 1 calc R U . . .
C42 C 0.60544(11) 0.77301(10) 0.39248(7) 0.0237(2) Uani 1 1 d . . . . .
H42A H 0.598469 0.720965 0.450241 0.028 Uiso 1 1 calc R U . . .
H42B H 0.538847 0.852738 0.395822 0.028 Uiso 1 1 calc R U . . .
C43 C 0.74293(19) 0.79114(17) -0.07091(12) 0.0619(5) Uani 1 1 d D U . . .
H43A H 0.795405 0.832716 -0.082796 0.093 Uiso 0.944(3) 1 calc R U P A 1
H43B H 0.768439 0.744975 -0.115908 0.093 Uiso 0.944(3) 1 calc R U P A 1
H43C H 0.748013 0.737027 -0.014468 0.093 Uiso 0.944(3) 1 calc R U P A 1
H43D H 0.707611 0.805896 -0.119851 0.093 Uiso 0.056(3) 1 calc R U P A 2
H43E H 0.764170 0.707460 -0.041220 0.093 Uiso 0.056(3) 1 calc R U P A 2
H43F H 0.815289 0.807737 -0.092022 0.093 Uiso 0.056(3) 1 calc R U P A 2
C44 C 0.61553(15) 0.88115(14) -0.07023(10) 0.0406(4) Uani 0.944(3) 1 d D U P A 1
H44A H 0.564985 0.839036 -0.064987 0.049 Uiso 0.944(3) 1 calc R U P A 1
H44B H 0.612456 0.938196 -0.126272 0.049 Uiso 0.944(3) 1 calc R U P A 1
C45 C 0.56233(14) 0.95120(13) 0.00230(10) 0.0332(4) Uani 0.944(3) 1 d D U P A 1
H45A H 0.558578 0.895068 0.058443 0.040 Uiso 0.944(3) 1 calc R U P A 1
H45B H 0.616450 0.987769 0.000212 0.040 Uiso 0.944(3) 1 calc R U P A 1
C44A C 0.655(2) 0.8704(19) -0.0098(14) 0.045(6) Uani 0.056(3) 1 d D U P A 2
H44C H 0.694022 0.915100 -0.000602 0.055 Uiso 0.056(3) 1 calc R U P A 2
H44D H 0.637889 0.818663 0.046376 0.055 Uiso 0.056(3) 1 calc R U P A 2
C45A C 0.536(2) 0.9596(18) -0.0326(13) 0.039(5) Uani 0.056(3) 1 d D U P A 2
H45C H 0.489746 0.916818 -0.034542 0.047 Uiso 0.056(3) 1 calc R U P A 2
H45D H 0.549956 1.008686 -0.090749 0.047 Uiso 0.056(3) 1 calc R U P A 2

loop_
_atom_site_aniso_label
_atom_site_aniso_U_11
_atom_site_aniso_U_22
_atom_site_aniso_U_33
_atom_site_aniso_U_23
_atom_site_aniso_U_13
_atom_site_aniso_U_12
Ca1 0.01555(11) 0.01680(10) 0.01593(11) -0.00443(7) -0.00322(8) -0.00680(8)
O1 0.0254(4) 0.0302(4) 0.0165(4) -0.0019(3) -0.0044(3) -0.0138(3)
O2 0.0242(4) 0.0218(4) 0.0197(4) -0.0027(3) -0.0063(3) -0.0131(3)
N1 0.0151(4) 0.0166(4) 0.0166(4) -0.0042(3) -0.0032(3) -0.0066(3)
N2 0.0139(4) 0.0163(4) 0.0173(4) -0.0051(3) -0.0029(3) -0.0066(3)
C1 0.0217(6) 0.0244(5) 0.0167(5) -0.0049(4) -0.0016(4) -0.0063(4)
C2 0.0161(5) 0.0200(5) 0.0169(5) -0.0052(4) -0.0020(4) -0.0094(4)
C3 0.0187(5) 0.0192(5) 0.0150(5) -0.0020(4) -0.0035(4) -0.0088(4)
C4 0.0172(5) 0.0160(5) 0.0189(5) -0.0030(4) -0.0053(4) -0.0087(4)
C5 0.0202(5) 0.0193(5) 0.0209(5) -0.0012(4) -0.0046(4) -0.0061(4)
C6 0.0191(5) 0.0171(5) 0.0130(5) -0.0041(4) -0.0028(4) -0.0062(4)
C7 0.0187(5) 0.0188(5) 0.0133(5) -0.0035(4) -0.0024(4) -0.0073(4)
C8 0.0183(5) 0.0215(5) 0.0203(5) -0.0050(4) -0.0052(4) -0.0051(4)
C9 0.0257(6) 0.0177(5) 0.0246(6) -0.0062(4) -0.0064(5) -0.0038(4)
C10 0.0295(6) 0.0183(5) 0.0238(5) -0.0061(4) -0.0063(5) -0.0098(5)
C11 0.0227(6) 0.0203(5) 0.0165(5) -0.0044(4) -0.0045(4) -0.0094(4)
C12 0.0165(5) 0.0180(5) 0.0188(5) -0.0030(4) -0.0040(4) -0.0066(4)
C13 0.0219(5) 0.0206(5) 0.0203(5) -0.0066(4) -0.0036(4) -0.0086(4)
C14 0.0267(6) 0.0254(5) 0.0208(5) -0.0040(4) -0.0081(4) -0.0110(5)
C15 0.0203(5) 0.0264(5) 0.0221(5) -0.0036(4) -0.0035(4) -0.0116(5)
C16 0.0289(7) 0.0429(7) 0.0226(6) -0.0015(5) -0.0024(5) -0.0187(6)
C17 0.0243(6) 0.0206(5) 0.0268(6) -0.0053(4) -0.0083(5) -0.0102(4)
C18 0.0238(6) 0.0288(6) 0.0313(6) -0.0134(5) -0.0026(5) -0.0121(5)
C19 0.0334(7) 0.0338(6) 0.0248(6) -0.0084(5) -0.0024(5) -0.0194(5)
C20 0.0334(7) 0.0315(6) 0.0275(6) -0.0064(5) -0.0094(5) -0.0185(5)
C21 0.0588(10) 0.0603(9) 0.0264(7) -0.0078(6) -0.0105(6) -0.0396(8)
C22 0.0146(5) 0.0177(5) 0.0146(5) -0.0022(4) -0.0042(4) -0.0056(4)
C23 0.0171(5) 0.0178(5) 0.0164(5) -0.0024(4) -0.0049(4) -0.0067(4)
C24 0.0181(5) 0.0192(5) 0.0214(5) -0.0062(4) -0.0035(4) -0.0051(4)
C25 0.0138(5) 0.0249(5) 0.0239(5) -0.0058(4) -0.0026(4) -0.0056(4)
C26 0.0175(5) 0.0241(5) 0.0217(5) -0.0034(4) -0.0055(4) -0.0104(4)
C27 0.0177(5) 0.0195(5) 0.0148(5) -0.0026(4) -0.0047(4) -0.0077(4)
C28 0.0156(5) 0.0166(5) 0.0221(5) -0.0062(4) -0.0035(4) -0.0053(4)
C29 0.0180(5) 0.0253(5) 0.0242(5) -0.0113(4) -0.0030(4) -0.0078(4)
C30 0.0293(6) 0.0323(6) 0.0207(5) -0.0024(4) -0.0067(5) -0.0176(5)
C31 0.0242(6) 0.0180(5) 0.0323(6) -0.0035(4) -0.0090(5) -0.0077(4)
C32 0.0328(7) 0.0218(5) 0.0393(7) -0.0040(5) -0.0093(5) -0.0137(5)
C33 0.0193(5) 0.0219(5) 0.0191(5) -0.0059(4) -0.0037(4) -0.0105(4)
C34 0.0225(6) 0.0223(5) 0.0229(5) -0.0057(4) -0.0042(4) -0.0118(4)
C35 0.0310(6) 0.0272(6) 0.0222(6) -0.0032(4) -0.0042(5) -0.0129(5)
C36 0.0299(6) 0.0296(6) 0.0197(5) -0.0059(4) -0.0052(5) -0.0165(5)
C37 0.0351(7) 0.0458(7) 0.0247(6) -0.0164(5) -0.0025(5) -0.0172(6)
C38 0.0306(6) 0.0264(6) 0.0212(5) 0.0007(4) -0.0089(5) -0.0155(5)
C39 0.0310(7) 0.0286(6) 0.0269(6) -0.0009(5) -0.0037(5) -0.0167(5)
C40 0.0267(6) 0.0231(5) 0.0376(7) -0.0021(5) -0.0086(5) -0.0140(5)
C41 0.0282(6) 0.0264(6) 0.0326(6) -0.0055(5) -0.0110(5) -0.0146(5)
C42 0.0277(6) 0.0262(5) 0.0231(5) -0.0078(4) -0.0058(5) -0.0134(5)
C43 0.0665(12) 0.0483(9) 0.0514(10) -0.0027(8) -0.0067(9) -0.0150(9)
C44 0.0503(10) 0.0429(8) 0.0324(8) -0.0037(6) -0.0049(7) -0.0265(7)
C45 0.0437(9) 0.0387(8) 0.0250(8) 0.0026(6) -0.0091(6) -0.0272(7)
C44A 0.052(9) 0.041(8) 0.038(9) -0.003(7) 0.004(8) -0.025(7)
C45A 0.057(9) 0.041(8) 0.028(9) 0.002(8) -0.005(8) -0.034(7)

loop_
_atom_type_symbol
_atom_type_description
_atom_type_scat_dispersion_real
_atom_type_scat_dispersion_imag
_atom_type_scat_source
C C 0.0181 0.0091 'International Tables Vol C Tables 4.2.6.8 and 6.1.1.4'
Ca Ca 0.3641 1.2855 'International Tables Vol C Tables 4.2.6.8 and 6.1.1.4'
H H 0.0000 0.0000 'International Tables Vol C Tables 4.2.6.8 and 6.1.1.4'
N N 0.0311 0.0180 'International Tables Vol C Tables 4.2.6.8 and 6.1.1.4'
O O 0.0492 0.0322 'International Tables Vol C Tables 4.2.6.8 and 6.1.1.4'

loop_
_exptl_crystal_face_index_h
_exptl_crystal_face_index_k
_exptl_crystal_face_index_l
_exptl_crystal_face_perp_dist
0 1 0 0.1647
8 5 3 0.0791
1 1 10 0.0718
7 2 -3 0.0971
8 3 2 0.0939
-8 -3 0 0.1397
-3 0 9 0.0947
0 -5 6 0.1031
-6 -6 2 0.0876
-5 -6 4 0.0862
-2 4 -7 0.1501
-6 1 -6 0.1543
-7 -7 -2 0.0796
-1 -8 1 0.1075
2 -6 2 0.1258
6 -2 0 0.1248
0 -7 -4 0.1386
-8 -7 -4 0.0849
3 8 5 0.1639
-6 -4 -10 0.0874
-1 -3 -11 0.1105
-1 0 -10 0.0775
6 4 -3 0.0865
-1 2 -9 0.1053
-3 4 6 0.1360
8 6 6 0.0749
2 6 9 0.1114

loop_
_geom_angle_atom_site_label_1
_geom_angle_atom_site_label_2
_geom_angle_atom_site_label_3
_geom_angle
_geom_angle_site_symmetry_1
_geom_angle_site_symmetry_3
_geom_angle_publ_flag
O1 Ca1 O1 42.41(4) . 2_666 ?
O1 Ca1 O2 91.13(3) 2_666 . ?
O1 Ca1 O2 130.83(3) . . ?
O1 Ca1 N1 124.51(3) . . ?
O1 Ca1 N1 131.63(3) 2_666 . ?
O1 Ca1 N2 144.66(3) 2_666 . ?
O1 Ca1 N2 114.00(3) . . ?
N1 Ca1 O2 96.60(3) . . ?
N2 Ca1 O2 95.72(3) . . ?
N2 Ca1 N1 81.99(3) . . ?
Ca1 O1 Ca1 137.59(4) . 2_666 ?
O1 O1 Ca1 69.53(5) 2_666 . ?
O1 O1 Ca1 68.06(5) 2_666 2_666 ?
C38 O2 Ca1 123.03(6) . . ?
C42 O2 Ca1 122.97(6) . . ?
C42 O2 C38 111.50(8) . . ?
C2 N1 Ca1 120.03(7) . . ?
C2 N1 C6 116.40(8) . . ?
C6 N1 Ca1 122.93(6) . . ?
C4 N2 Ca1 119.28(7) . . ?
C4 N2 C22 116.71(8) . . ?
C22 N2 Ca1 123.22(6) . . ?
H1A C1 H1B 109.5 . . ?
H1A C1 H1C 109.5 . . ?
H1B C1 H1C 109.5 . . ?
C2 C1 H1A 109.5 . . ?
C2 C1 H1B 109.5 . . ?
C2 C1 H1C 109.5 . . ?
N1 C2 C1 119.98(9) . . ?
N1 C2 C3 125.87(10) . . ?
C3 C2 C1 114.15(9) . . ?
C2 C3 H3 114.2(8) . . ?
C4 C3 C2 132.38(10) . . ?
C4 C3 H3 113.0(8) . . ?
N2 C4 C3 125.56(9) . . ?
N2 C4 C5 120.57(9) . . ?
C3 C4 C5 113.85(9) . . ?
C4 C5 H5A 109.5 . . ?
C4 C5 H5B 109.5 . . ?
C4 C5 H5C 109.5 . . ?
H5A C5 H5B 109.5 . . ?
H5A C5 H5C 109.5 . . ?
H5B C5 H5C 109.5 . . ?
C7 C6 N1 120.52(9) . . ?
C7 C6 C11 120.21(9) . . ?
C11 C6 N1 119.26(9) . . ?
C6 C7 C12 121.41(9) . . ?
C8 C7 C6 118.65(10) . . ?
C8 C7 C12 119.87(10) . . ?
C7 C8 H8 119.3 . . ?
C9 C8 C7 121.46(11) . . ?
C9 C8 H8 119.3 . . ?
C8 C9 H9 120.3 . . ?
C8 C9 C10 119.44(10) . . ?
C10 C9 H9 120.3 . . ?
C9 C10 H10 119.3 . . ?
C9 C10 C11 121.49(10) . . ?
C11 C10 H10 119.3 . . ?
C6 C11 C17 120.69(9) . . ?
C10 C11 C6 118.70(10) . . ?
C10 C11 C17 120.58(10) . . ?
C7 C12 H12 106.9 . . ?
C7 C12 C13 110.46(8) . . ?
C7 C12 C15 114.67(9) . . ?
C13 C12 H12 106.9 . . ?
C15 C12 H12 106.9 . . ?
C15 C12 C13 110.55(9) . . ?
C12 C13 H13A 108.3 . . ?
C12 C13 H13B 108.3 . . ?
H13A C13 H13B 107.4 . . ?
C14 C13 C12 115.75(9) . . ?
C14 C13 H13A 108.3 . . ?
C14 C13 H13B 108.3 . . ?
C13 C14 H14A 109.5 . . ?
C13 C14 H14B 109.5 . . ?
C13 C14 H14C 109.5 . . ?
H14A C14 H14B 109.5 . . ?
H14A C14 H14C 109.5 . . ?
H14B C14 H14C 109.5 . . ?
C12 C15 H15A 108.8 . . ?
C12 C15 H15B 108.8 . . ?
H15A C15 H15B 107.7 . . ?
C16 C15 C12 113.84(10) . . ?
C16 C15 H15A 108.8 . . ?
C16 C15 H15B 108.8 . . ?
C15 C16 H16A 109.5 . . ?
C15 C16 H16B 109.5 . . ?
C15 C16 H16C 109.5 . . ?
H16A C16 H16B 109.5 . . ?
H16A C16 H16C 109.5 . . ?
H16B C16 H16C 109.5 . . ?
C11 C17 H17 106.6 . . ?
C11 C17 C18 110.73(9) . . ?
C11 C17 C20 114.29(10) . . ?
C18 C17 H17 106.6 . . ?
C20 C17 H17 106.6 . . ?
C20 C17 C18 111.43(9) . . ?
C17 C18 H18A 108.3 . . ?
C17 C18 H18B 108.3 . . ?
H18A C18 H18B 107.4 . . ?
C19 C18 C17 115.93(10) . . ?
C19 C18 H18A 108.3 . . ?
C19 C18 H18B 108.3 . . ?
C18 C19 H19A 109.5 . . ?
C18 C19 H19B 109.5 . . ?
C18 C19 H19C 109.5 . . ?
H19A C19 H19B 109.5 . . ?
H19A C19 H19C 109.5 . . ?
H19B C19 H19C 109.5 . . ?
C17 C20 H20A 108.8 . . ?
C17 C20 H20B 108.8 . . ?
H20A C20 H20B 107.7 . . ?
C21 C20 C17 113.69(10) . . ?
C21 C20 H20A 108.8 . . ?
C21 C20 H20B 108.8 . . ?
C20 C21 H21A 109.5 . . ?
C20 C21 H21B 109.5 . . ?
C20 C21 H21C 109.5 . . ?
H21A C21 H21B 109.5 . . ?
H21A C21 H21C 109.5 . . ?
H21B C21 H21C 109.5 . . ?
C23 C22 N2 121.79(9) . . ?
C23 C22 C27 120.08(10) . . ?
C27 C22 N2 118.13(9) . . ?
C22 C23 C28 123.11(9) . . ?
C24 C23 C22 118.58(10) . . ?
C24 C23 C28 118.31(9) . . ?
C23 C24 H24 119.2 . . ?
C25 C24 C23 121.67(10) . . ?
C25 C24 H24 119.2 . . ?
C24 C25 H25 120.4 . . ?
C24 C25 C26 119.25(10) . . ?
C26 C25 H25 120.4 . . ?
C25 C26 H26 119.3 . . ?
C25 C26 C27 121.45(10) . . ?
C27 C26 H26 119.3 . . ?
C22 C27 C33 121.29(9) . . ?
C26 C27 C22 118.86(10) . . ?
C26 C27 C33 119.76(10) . . ?
C23 C28 H28 108.3 . . ?
C23 C28 C29 110.28(9) . . ?
C23 C28 C31 110.72(9) . . ?
C29 C28 H28 108.3 . . ?
C29 C28 C31 110.97(9) . . ?
C31 C28 H28 108.3 . . ?
C28 C29 H29A 108.8 . . ?
C28 C29 H29B 108.8 . . ?
H29A C29 H29B 107.7 . . ?
C30 C29 C28 113.85(9) . . ?
C30 C29 H29A 108.8 . . ?
C30 C29 H29B 108.8 . . ?
C29 C30 H30A 109.5 . . ?
C29 C30 H30B 109.5 . . ?
C29 C30 H30C 109.5 . . ?
H30A C30 H30B 109.5 . . ?
H30A C30 H30C 109.5 . . ?
H30B C30 H30C 109.5 . . ?
C28 C31 H31A 108.5 . . ?
C28 C31 H31B 108.5 . . ?
H31A C31 H31B 107.5 . . ?
C32 C31 C28 114.90(10) . . ?
C32 C31 H31A 108.5 . . ?
C32 C31 H31B 108.5 . . ?
C31 C32 H32A 109.5 . . ?
C31 C32 H32B 109.5 . . ?
C31 C32 H32C 109.5 . . ?
H32A C32 H32B 109.5 . . ?
H32A C32 H32C 109.5 . . ?
H32B C32 H32C 109.5 . . ?
C27 C33 H33 107.7 . . ?
C27 C33 C34 113.10(9) . . ?
C27 C33 C36 109.69(9) . . ?
C34 C33 H33 107.7 . . ?
C34 C33 C36 110.69(9) . . ?
C36 C33 H33 107.7 . . ?
C33 C34 H34A 108.6 . . ?
C33 C34 H34B 108.6 . . ?
H34A C34 H34B 107.6 . . ?
C35 C34 C33 114.70(9) . . ?
C35 C34 H34A 108.6 . . ?
C35 C34 H34B 108.6 . . ?
C34 C35 H35A 109.5 . . ?
C34 C35 H35B 109.5 . . ?
C34 C35 H35C 109.5 . . ?
H35A C35 H35B 109.5 . . ?
H35A C35 H35C 109.5 . . ?
H35B C35 H35C 109.5 . . ?
C33 C36 H36A 108.6 . . ?
C33 C36 H36B 108.6 . . ?
H36A C36 H36B 107.6 . . ?
C37 C36 C33 114.62(10) . . ?
C37 C36 H36A 108.6 . . ?
C37 C36 H36B 108.6 . . ?
C36 C37 H37A 109.5 . . ?
C36 C37 H37B 109.5 . . ?
C36 C37 H37C 109.5 . . ?
H37A C37 H37B 109.5 . . ?
H37A C37 H37C 109.5 . . ?
H37B C37 H37C 109.5 . . ?
O2 C38 H38A 109.3 . . ?
O2 C38 H38B 109.3 . . ?
O2 C38 C39 111.56(9) . . ?
H38A C38 H38B 108.0 . . ?
C39 C38 H38A 109.3 . . ?
C39 C38 H38B 109.3 . . ?
C38 C39 H39A 109.6 . . ?
C38 C39 H39B 109.6 . . ?
C38 C39 C40 110.38(10) . . ?
H39A C39 H39B 108.1 . . ?
C40 C39 H39A 109.6 . . ?
C40 C39 H39B 109.6 . . ?
C39 C40 H40A 109.8 . . ?
C39 C40 H40B 109.8 . . ?
C39 C40 C41 109.59(9) . . ?
H40A C40 H40B 108.2 . . ?
C41 C40 H40A 109.8 . . ?
C41 C40 H40B 109.8 . . ?
C40 C41 H41A 109.3 . . ?
C40 C41 H41B 109.3 . . ?
H41A C41 H41B 108.0 . . ?
C42 C41 C40 111.56(10) . . ?
C42 C41 H41A 109.3 . . ?
C42 C41 H41B 109.3 . . ?
O2 C42 C41 111.84(9) . . ?
O2 C42 H42A 109.2 . . ?
O2 C42 H42B 109.2 . . ?
C41 C42 H42A 109.2 . . ?
C41 C42 H42B 109.2 . . ?
H42A C42 H42B 107.9 . . ?
H43A C43 H43B 109.5 . . ?
H43A C43 H43C 109.5 . . ?
H43B C43 H43C 109.5 . . ?
H43D C43 H43E 109.5 . . ?
H43D C43 H43F 109.5 . . ?
H43E C43 H43F 109.5 . . ?
C44 C43 H43A 109.5 . . ?
C44 C43 H43B 109.5 . . ?
C44 C43 H43C 109.5 . . ?
C44A C43 H43D 109.5 . . ?
C44A C43 H43E 109.5 . . ?
C44A C43 H43F 109.5 . . ?
C43 C44 H44A 108.7 . . ?
C43 C44 H44B 108.7 . . ?
C43 C44 C45 114.21(15) . . ?
H44A C44 H44B 107.6 . . ?
C45 C44 H44A 108.7 . . ?
C45 C44 H44B 108.7 . . ?
C44 C45 H45A 108.8 . . ?
C44 C45 H45B 108.8 . . ?
C45 C45 C44 113.61(17) 2_675 . ?
C45 C45 H45A 108.8 2_675 . ?
C45 C45 H45B 108.8 2_675 . ?
H45A C45 H45B 107.7 . . ?
C43 C44A H44C 107.6 . . ?
C43 C44A H44D 107.6 . . ?
C43 C44A C45A 118.9(16) . . ?
H44C C44A H44D 107.0 . . ?
C45A C44A H44C 107.6 . . ?
C45A C44A H44D 107.6 . . ?
C44A C45A H45C 109.4 . . ?
C44A C45A H45D 109.4 . . ?
C45A C45A H45C 109.4 2_675 . ?
C45A C45A H45D 109.4 2_675 . ?
H45C C45A H45D 108.0 . . ?

loop_
_geom_bond_atom_site_label_1
_geom_bond_atom_site_label_2
_geom_bond_distance
_geom_bond_site_symmetry_2
_geom_bond_publ_flag
Ca1 O1 2.1911(8) . ?
Ca1 O1 2.2131(8) 2_666 ?
Ca1 O2 2.4282(8) . ?
Ca1 N1 2.4074(9) . ?
Ca1 N2 2.4063(9) . ?
O1 O1 1.5932(16) 2_666 ?
O2 C38 1.4434(13) . ?
O2 C42 1.4415(13) . ?
N1 C2 1.3310(14) . ?
N1 C6 1.4391(13) . ?
N2 C4 1.3287(14) . ?
N2 C22 1.4338(13) . ?
C1 H1A 0.9800 . ?
C1 H1B 0.9800 . ?
C1 H1C 0.9800 . ?
C1 C2 1.5199(14) . ?
C2 C3 1.4145(15) . ?
C3 H3 0.966(14) . ?
C3 C4 1.4123(15) . ?
C4 C5 1.5246(14) . ?
C5 H5A 0.9800 . ?
C5 H5B 0.9800 . ?
C5 H5C 0.9800 . ?
C6 C7 1.4095(15) . ?
C6 C11 1.4149(15) . ?
C7 C8 1.3990(15) . ?
C7 C12 1.5222(14) . ?
C8 H8 0.9500 . ?
C8 C9 1.3833(16) . ?
C9 H9 0.9500 . ?
C9 C10 1.3846(17) . ?
C10 H10 0.9500 . ?
C10 C11 1.3943(16) . ?
C11 C17 1.5218(16) . ?
C12 H12 1.0000 . ?
C12 C13 1.5463(15) . ?
C12 C15 1.5344(15) . ?
C13 H13A 0.9900 . ?
C13 H13B 0.9900 . ?
C13 C14 1.5260(15) . ?
C14 H14A 0.9800 . ?
C14 H14B 0.9800 . ?
C14 H14C 0.9800 . ?
C15 H15A 0.9900 . ?
C15 H15B 0.9900 . ?
C15 C16 1.5218(16) . ?
C16 H16A 0.9800 . ?
C16 H16B 0.9800 . ?
C16 H16C 0.9800 . ?
C17 H17 1.0000 . ?
C17 C18 1.5437(17) . ?
C17 C20 1.5355(16) . ?
C18 H18A 0.9900 . ?
C18 H18B 0.9900 . ?
C18 C19 1.5270(17) . ?
C19 H19A 0.9800 . ?
C19 H19B 0.9800 . ?
C19 H19C 0.9800 . ?
C20 H20A 0.9900 . ?
C20 H20B 0.9900 . ?
C20 C21 1.5258(18) . ?
C21 H21A 0.9800 . ?
C21 H21B 0.9800 . ?
C21 H21C 0.9800 . ?
C22 C23 1.4122(14) . ?
C22 C27 1.4156(15) . ?
C23 C24 1.3959(15) . ?
C23 C28 1.5241(15) . ?
C24 H24 0.9500 . ?
C24 C25 1.3845(16) . ?
C25 H25 0.9500 . ?
C25 C26 1.3877(16) . ?
C26 H26 0.9500 . ?
C26 C27 1.3912(15) . ?
C27 C33 1.5263(14) . ?
C28 H28 1.0000 . ?
C28 C29 1.5408(15) . ?
C28 C31 1.5445(14) . ?
C29 H29A 0.9900 . ?
C29 H29B 0.9900 . ?
C29 C30 1.5206(16) . ?
C30 H30A 0.9800 . ?
C30 H30B 0.9800 . ?
C30 H30C 0.9800 . ?
C31 H31A 0.9900 . ?
C31 H31B 0.9900 . ?
C31 C32 1.5266(16) . ?
C32 H32A 0.9800 . ?
C32 H32B 0.9800 . ?
C32 H32C 0.9800 . ?
C33 H33 1.0000 . ?
C33 C34 1.5383(15) . ?
C33 C36 1.5418(15) . ?
C34 H34A 0.9900 . ?
C34 H34B 0.9900 . ?
C34 C35 1.5249(16) . ?
C35 H35A 0.9800 . ?
C35 H35B 0.9800 . ?
C35 H35C 0.9800 . ?
C36 H36A 0.9900 . ?
C36 H36B 0.9900 . ?
C36 C37 1.5240(17) . ?
C37 H37A 0.9800 . ?
C37 H37B 0.9800 . ?
C37 H37C 0.9800 . ?
C38 H38A 0.9900 . ?
C38 H38B 0.9900 . ?
C38 C39 1.5117(17) . ?
C39 H39A 0.9900 . ?
C39 H39B 0.9900 . ?
C39 C40 1.5220(18) . ?
C40 H40A 0.9900 . ?
C40 H40B 0.9900 . ?
C40 C41 1.5229(17) . ?
C41 H41A 0.9900 . ?
C41 H41B 0.9900 . ?
C41 C42 1.5123(17) . ?
C42 H42A 0.9900 . ?
C42 H42B 0.9900 . ?
C43 H43A 0.9800 . ?
C43 H43B 0.9800 . ?
C43 H43C 0.9800 . ?
C43 H43D 0.9800 . ?
C43 H43E 0.9800 . ?
C43 H43F 0.9800 . ?
C43 C44 1.503(3) . ?
C43 C44A 1.484(14) . ?
C44 H44A 0.9900 . ?
C44 H44B 0.9900 . ?
C44 C45 1.522(2) . ?
C45 C45 1.517(3) 2_675 ?
C45 H45A 0.9900 . ?
C45 H45B 0.9900 . ?
C44A H44C 0.9900 . ?
C44A H44D 0.9900 . ?
C44A C45A 1.503(15) . ?
C45A C45A 1.512(16) 2_675 ?
C45A H45C 0.9900 . ?
C45A H45D 0.9900 . ?

loop_
_geom_torsion_atom_site_label_1
_geom_torsion_atom_site_label_2
_geom_torsion_atom_site_label_3
_geom_torsion_atom_site_label_4
_geom_torsion
_geom_torsion_site_symmetry_1
_geom_torsion_site_symmetry_2
_geom_torsion_site_symmetry_3
_geom_torsion_site_symmetry_4
_geom_torsion_publ_flag
Ca1 O2 C38 C39 -137.85(8) . . . . ?
Ca1 O2 C42 C41 139.67(8) . . . . ?
Ca1 N1 C2 C1 163.47(8) . . . . ?
Ca1 N1 C2 C3 -17.00(14) . . . . ?
Ca1 N1 C6 C7 -74.57(11) . . . . ?
Ca1 N1 C6 C11 104.21(10) . . . . ?
Ca1 N2 C4 C3 24.62(13) . . . . ?
Ca1 N2 C4 C5 -153.88(8) . . . . ?
Ca1 N2 C22 C23 76.26(11) . . . . ?
Ca1 N2 C22 C27 -103.41(9) . . . . ?
O2 C38 C39 C40 -57.58(13) . . . . ?
N1 C2 C3 C4 -14.98(19) . . . . ?
N1 C6 C7 C8 -178.81(9) . . . . ?
N1 C6 C7 C12 3.94(15) . . . . ?
N1 C6 C11 C10 -179.95(9) . . . . ?
N1 C6 C11 C17 -2.03(15) . . . . ?
N2 C22 C23 C24 177.14(9) . . . . ?
N2 C22 C23 C28 -2.54(15) . . . . ?
N2 C22 C27 C26 -176.83(9) . . . . ?
N2 C22 C27 C33 -0.27(14) . . . . ?
C1 C2 C3 C4 164.58(11) . . . . ?
C2 N1 C6 C7 96.23(12) . . . . ?
C2 N1 C6 C11 -84.99(12) . . . . ?
C2 C3 C4 N2 10.26(19) . . . . ?
C2 C3 C4 C5 -171.15(11) . . . . ?
C4 N2 C22 C23 -93.41(12) . . . . ?
C4 N2 C22 C27 86.91(11) . . . . ?
C6 N1 C2 C1 -7.61(14) . . . . ?
C6 N1 C2 C3 171.92(10) . . . . ?
C6 C7 C8 C9 -1.97(16) . . . . ?
C6 C7 C12 C13 94.34(11) . . . . ?
C6 C7 C12 C15 -139.95(10) . . . . ?
C6 C11 C17 C18 -89.69(12) . . . . ?
C6 C11 C17 C20 143.49(10) . . . . ?
C7 C6 C11 C10 -1.16(15) . . . . ?
C7 C6 C11 C17 176.75(10) . . . . ?
C7 C8 C9 C10 0.24(17) . . . . ?
C7 C12 C13 C14 67.38(12) . . . . ?
C7 C12 C15 C16 62.67(13) . . . . ?
C8 C7 C12 C13 -82.88(12) . . . . ?
C8 C7 C12 C15 42.83(13) . . . . ?
C8 C9 C10 C11 1.09(17) . . . . ?
C9 C10 C11 C6 -0.62(17) . . . . ?
C9 C10 C11 C17 -178.54(10) . . . . ?
C10 C11 C17 C18 88.18(12) . . . . ?
C10 C11 C17 C20 -38.64(15) . . . . ?
C11 C6 C7 C8 2.42(15) . . . . ?
C11 C6 C7 C12 -174.83(9) . . . . ?
C11 C17 C18 C19 -66.84(13) . . . . ?
C11 C17 C20 C21 -62.30(14) . . . . ?
C12 C7 C8 C9 175.32(10) . . . . ?
C13 C12 C15 C16 -171.67(10) . . . . ?
C15 C12 C13 C14 -60.62(12) . . . . ?
C18 C17 C20 C21 171.25(11) . . . . ?
C20 C17 C18 C19 61.55(13) . . . . ?
C22 N2 C4 C3 -165.28(10) . . . . ?
C22 N2 C4 C5 16.22(14) . . . . ?
C22 C23 C24 C25 0.47(16) . . . . ?
C22 C23 C28 C29 -115.64(11) . . . . ?
C22 C23 C28 C31 121.16(11) . . . . ?
C22 C27 C33 C34 139.91(10) . . . . ?
C22 C27 C33 C36 -95.99(11) . . . . ?
C23 C22 C27 C26 3.49(15) . . . . ?
C23 C22 C27 C33 -179.95(9) . . . . ?
C23 C24 C25 C26 1.93(17) . . . . ?
C23 C28 C29 C30 59.74(12) . . . . ?
C23 C28 C31 C32 -176.18(10) . . . . ?
C24 C23 C28 C29 64.69(12) . . . . ?
C24 C23 C28 C31 -58.52(13) . . . . ?
C24 C25 C26 C27 -1.62(17) . . . . ?
C25 C26 C27 C22 -1.07(16) . . . . ?
C25 C26 C27 C33 -177.69(10) . . . . ?
C26 C27 C33 C34 -43.56(13) . . . . ?
C26 C27 C33 C36 80.53(12) . . . . ?
C27 C22 C23 C24 -3.19(15) . . . . ?
C27 C22 C23 C28 177.13(9) . . . . ?
C27 C33 C34 C35 -57.49(13) . . . . ?
C27 C33 C36 C37 166.35(10) . . . . ?
C28 C23 C24 C25 -179.84(10) . . . . ?
C29 C28 C31 C32 61.02(13) . . . . ?
C31 C28 C29 C30 -177.20(10) . . . . ?
C34 C33 C36 C37 -68.16(13) . . . . ?
C36 C33 C34 C35 178.96(10) . . . . ?
C38 O2 C42 C41 -57.80(12) . . . . ?
C38 C39 C40 C41 53.24(13) . . . . ?
C39 C40 C41 C42 -52.02(13) . . . . ?
C40 C41 C42 O2 54.52(13) . . . . ?
C42 O2 C38 C39 59.62(12) . . . . ?
C43 C44 C45 C45 175.10(16) . . . 2_675 ?
C43 C44A C45A C45A -174(2) . . . 2_675 ?

loop_
_exptl_oxdiff_crystal_face_indexfrac_h
_exptl_oxdiff_crystal_face_indexfrac_k
_exptl_oxdiff_crystal_face_indexfrac_l
_exptl_oxdiff_crystal_face_x
_exptl_oxdiff_crystal_face_y
_exptl_oxdiff_crystal_face_z
-0.4990 1.4987 -0.0011 -0.0573 -0.2219 -0.0797
8.1153 5.2525 2.7967 -0.0693 -0.2853 0.9559
0.6550 1.1275 10.4374 0.9725 -0.2328 0.0090
7.0653 2.2875 -2.5101 -0.4503 0.1068 0.8865
8.2532 3.1215 2.3063 -0.0281 0.0056 0.9996
-7.9111 -2.8120 -0.1107 0.2265 -0.0531 -0.9726
-2.7747 -0.2532 8.5050 0.8916 -0.2130 -0.3997
-0.3586 -5.0342 6.0915 0.8235 0.5667 -0.0267
-6.4670 -5.5841 1.9092 0.5240 0.3618 -0.7711
-4.6425 -5.8698 3.7286 0.6891 0.4751 -0.5472
-1.5607 4.2006 -6.5684 -0.8064 -0.5547 -0.2049
-6.3728 0.6333 -5.8925 -0.5153 -0.3535 -0.7807
-7.1636 -6.6841 -1.5425 0.2408 0.5080 -0.8270
-1.4855 -7.5615 0.8087 0.4272 0.8973 -0.1108
2.4411 -5.6396 1.9725 0.4016 0.8423 0.3596
6.1244 -2.0302 -0.4408 -0.0463 0.5957 0.8019
-0.0050 -7.2578 -3.9598 -0.0785 0.9917 0.1020
-7.5659 -6.5684 -4.4068 -0.0411 0.5047 -0.8623
2.5266 8.1000 4.6937 0.0777 -0.9758 0.2045
-5.8861 -4.0614 -9.6337 -0.6898 0.3277 -0.6456
-1.0520 -2.7921 -10.5097 -0.9021 0.4295 -0.0408
-1.0161 -0.4875 -10.3859 -0.9896 0.1296 -0.0621
6.4088 3.7723 -3.4722 -0.5995 -0.1106 0.7927
-0.8889 1.8566 -9.2489 -0.9801 -0.1824 -0.0783
-3.2877 3.6147 6.0863 0.4938 -0.7166 -0.4927
7.7660 5.5238 6.1909 0.2593 -0.3785 0.8886
2.0636 6.3229 8.7462 0.5611 -0.8156 0.1411

loop_
_smtbx_masks_void_nr
_smtbx_masks_void_average_x
_smtbx_masks_void_average_y
_smtbx_masks_void_average_z
_smtbx_masks_void_volume
_smtbx_masks_void_count_electrons
_smtbx_masks_void_content
1 0.000 0.000 0.000 228.5 50.9 '1 hexane'
